data_2009235
loop_
_publ_author_name
'Ward, Michael D.'
'McCleverty, Jon A.'
'Mann, Karen L. V.'
'Jeffery, John C.'
'Motson, Graham R.'
'Hurst, Joanne'

_publ_section_title
;
 Ternary lanthanide complexes of
 hydrotris[3-(2-pyridyl)pyrazol-1-yl]borate (Tp^py^) and anionic
 <i>O</i>,<i>O</i>-bidentate chelates: [Tb(Tp^py^)(dbm)~2~] and
 [Eu(Tp^py^)(trop)(NO~3~)] (Hdbm is dibenzoylmethane and Htrop is
 tropolone)
;
_journal_issue 12
_journal_name_full 'Acta Crystallographica Section C'
_journal_page_first 2055
_journal_page_last 2058
_journal_paper_doi 10.1107/S0108270199011051
_journal_volume 55
_journal_year 1999
_chemical_formula_iupac '[Tb(C15 H11 O2 )2 (C24 H19 B N9)]'
_chemical_formula_moiety 'C54 H41 B N9 O4 Tb'
_chemical_formula_sum 'C54 H41 B N9 O4 Tb'
_chemical_formula_weight 1049.69
_chemical_name_systematic
;
 ?
;
_space_group_IT_number 2
_symmetry_cell_setting triclinic
_symmetry_space_group_name_Hall '-P 1'
_symmetry_space_group_name_H-M 'P -1'
_audit_creation_method SHELXL-97
_cell_angle_alpha 108.284(9)
_cell_angle_beta 92.329(13)
_cell_angle_gamma 110.712(11)
_cell_formula_units_Z 2
_cell_length_a 11.4944(17)
_cell_length_b 14.1547(18)
_cell_length_c 16.292(2)
_cell_measurement_reflns_used 210
_cell_measurement_temperature 173(2)
_cell_measurement_theta_max 27.4
_cell_measurement_theta_min 3
_cell_volume 2319.7(6)
_computing_cell_refinement 'SAINT (Siemens, 1995a)'
_computing_data_collection 'SMART (Siemens, 1995a)'
_computing_data_reduction SAINT
_computing_molecular_graphics 'SHELXTL (Siemens, 1995b)'
_computing_publication_material SHELXTL
_computing_structure_refinement 'SHELXL97 (Sheldrick, 1997)'
_computing_structure_solution 'SHELXS97 (Sheldrick, 1997)'
_diffrn_ambient_temperature 173(2)
_diffrn_measured_fraction_theta_full 0.982
_diffrn_measured_fraction_theta_max 0.982
_diffrn_measurement_device 'Siemens Smart area detector'
_diffrn_measurement_method '\w rotation with narrow frames'
_diffrn_radiation_monochromator graphite
_diffrn_radiation_source 'fine-focus sealed tube'
_diffrn_radiation_type MoK\a
_diffrn_radiation_wavelength 0.71073
_diffrn_reflns_av_R_equivalents 0.0545
_diffrn_reflns_av_sigmaI/netI 0.1045
_diffrn_reflns_limit_h_max 14
_diffrn_reflns_limit_h_min -14
_diffrn_reflns_limit_k_max 16
_diffrn_reflns_limit_k_min -18
_diffrn_reflns_limit_l_max 21
_diffrn_reflns_limit_l_min -20
_diffrn_reflns_number 21541
_diffrn_reflns_theta_full 27.48
_diffrn_reflns_theta_max 27.48
_diffrn_reflns_theta_min 1.64
_diffrn_standards_decay_% 0
_exptl_absorpt_coefficient_mu 1.583
_exptl_absorpt_correction_T_max 0.928
_exptl_absorpt_correction_T_min 0.768
_exptl_absorpt_correction_type empirical
_exptl_absorpt_process_details '(SADABS; Sheldrick, 1996)'
_exptl_crystal_colour colourless
_exptl_crystal_density_diffrn 1.503
_exptl_crystal_density_method 'not measured'
_exptl_crystal_description block
_exptl_crystal_F_000 1060
_exptl_crystal_size_max 0.24
_exptl_crystal_size_mid 0.12
_exptl_crystal_size_min 0.06
_refine_diff_density_max 1.058
_refine_diff_density_min -0.597
_refine_ls_extinction_method none
_refine_ls_goodness_of_fit_ref 0.970
_refine_ls_hydrogen_treatment constr
_refine_ls_matrix_type full
_refine_ls_number_parameters 622
_refine_ls_number_reflns 10457
_refine_ls_number_restraints 0
_refine_ls_restrained_S_all 0.970
_refine_ls_R_factor_all 0.0876
_refine_ls_R_factor_gt 0.0477
_refine_ls_shift/su_max 0.010
_refine_ls_shift/su_mean 0.001
_refine_ls_structure_factor_coef Fsqd
_refine_ls_weighting_details 'calc w = 1/[\s^2^(Fo^2^)+(0.0258P)^2^] where P=(Fo^2^+2Fc^2^)/3'
_refine_ls_weighting_scheme calc
_refine_ls_wR_factor_ref 0.0826
_reflns_number_gt 7337
_reflns_number_total 10457
_reflns_threshold_expression I>2\s(I)
_cod_data_source_file cf1328.cif
_cod_data_source_block 1
_cod_original_sg_symbol_H-M P-1
_cod_database_code 2009235

loop_
_symmetry_equiv_pos_as_xyz
'x, y, z'
'-x, -y, -z'

loop_
_atom_site_label
_atom_site_fract_x
_atom_site_fract_y
_atom_site_fract_z
_atom_site_U_iso_or_equiv
_atom_site_adp_type
_atom_site_calc_flag
_atom_site_refinement_flags
_atom_site_occupancy
_atom_site_disorder_assembly
_atom_site_disorder_group
_atom_site_type_symbol
Tb -0.03990(2) -0.454123(18) -0.250048(15) 0.02803(7) Uani d . 1 . . Tb
O111 0.0784(3) -0.2726(2) -0.16724(18) 0.0328(7) Uani d . 1 . . O
O211 -0.1634(3) -0.3623(2) -0.27464(19) 0.0347(7) Uani d . 1 . . O
C113 0.2647(4) -0.3636(4) -0.1574(3) 0.0309(10) Uani d . 1 . . C
N51 -0.0885(3) -0.6136(3) -0.2014(2) 0.0306(8) Uani d . 1 . . N
N31 0.0206(3) -0.5863(3) -0.3634(2) 0.0310(9) Uani d . 1 . . N
N11 -0.0143(4) -0.8467(3) -0.3324(3) 0.0480(11) Uani d . 1 . . N
N41 0.0696(3) -0.3837(3) -0.3621(2) 0.0321(9) Uani d . 1 . . N
C213 -0.3449(4) -0.5821(4) -0.3489(3) 0.0307(10) Uani d . 1 . . C
O112 0.1595(3) -0.4374(2) -0.19928(18) 0.0331(7) Uani d . 1 . . O
C35 0.1047(4) -0.5473(3) -0.4110(3) 0.0313(10) Uani d . 1 . . C
C46 0.0888(4) -0.2854(4) -0.3640(3) 0.0365(11) Uani d . 1 . . C
H46A 0.0500 -0.2440 -0.3262 0.044 Uiso calc R 1 . . H
C62 -0.1342(4) -0.5067(3) -0.0672(3) 0.0286(10) Uani d . 1 . . C
C43 0.2005(4) -0.4012(4) -0.4709(3) 0.0388(12) Uani d . 1 . . C
H43A 0.2401 -0.4428 -0.5077 0.047 Uiso calc R 1 . . H
C65 -0.1270(4) -0.3122(4) 0.0380(3) 0.0385(12) Uani d . 1 . . C
H65A -0.1241 -0.2435 0.0732 0.046 Uiso calc R 1 . . H
N12 0.0938(4) -0.8202(3) -0.2743(3) 0.0514(11) Uani d . 1 . . N
C66 -0.1016(4) -0.3301(4) -0.0461(3) 0.0359(11) Uani d . 1 . . C
H66A -0.0815 -0.2722 -0.0677 0.043 Uiso calc R 1 . . H
N61 -0.1038(3) -0.4253(3) -0.0993(2) 0.0300(8) Uani d . 1 . . N
C101 0.2106(4) -0.1016(3) -0.0677(3) 0.0362(11) Uani d . 1 . . C
C55 -0.1343(4) -0.6089(3) -0.1265(3) 0.0279(10) Uani d . 1 . . C
C26 0.3504(5) -1.0056(5) -0.2319(4) 0.0572(15) Uani d . 1 . . C
H26A 0.3594 -1.0727 -0.2448 0.069 Uiso calc R 1 . . H
C15 -0.0483(5) -0.9508(4) -0.3894(4) 0.0636(16) Uani d . 1 . . C
H15A -0.1205 -0.9879 -0.4344 0.076 Uiso calc R 1 . . H
C44 0.2171(4) -0.3007(4) -0.4722(3) 0.0420(12) Uani d . 1 . . C
H44A 0.2668 -0.2728 -0.5108 0.050 Uiso calc R 1 . . H
C105 0.1404(5) 0.0455(4) -0.0364(4) 0.0620(16) Uani d . 1 . . C
H10A 0.0814 0.0740 -0.0495 0.074 Uiso calc R 1 . . H
C23 0.3271(5) -0.8114(4) -0.1946(3) 0.0586(15) Uani d . 1 . . C
H23A 0.3161 -0.7451 -0.1806 0.070 Uiso calc R 1 . . H
C201 -0.3136(4) -0.2909(4) -0.2997(3) 0.0367(11) Uani d . 1 . . C
O212 -0.2389(3) -0.5783(2) -0.31863(19) 0.0358(7) Uani d . 1 . . O
C114 0.2848(4) -0.2540(4) -0.1190(3) 0.0397(12) Uani d . 1 . . C
H11A 0.3671 -0.2038 -0.0897 0.048 Uiso calc R 1 . . H
C64 -0.1567(4) -0.3956(4) 0.0709(3) 0.0392(12) Uani d . 1 . . C
H64A -0.1733 -0.3852 0.1291 0.047 Uiso calc R 1 . . H
C115 0.1883(4) -0.2163(3) -0.1222(3) 0.0332(11) Uani d . 1 . . C
C42 0.1261(4) -0.4413(3) -0.4159(3) 0.0300(10) Uani d . 1 . . C
C215 -0.2777(4) -0.3860(4) -0.3066(3) 0.0338(11) Uani d . 1 . . C
C45 0.1614(4) -0.2411(4) -0.4176(3) 0.0414(12) Uani d . 1 . . C
H45A 0.1727 -0.1710 -0.4168 0.050 Uiso calc R 1 . . H
C13 0.1215(5) -0.9083(4) -0.2972(3) 0.0444(13) Uani d . 1 . . C
C121 0.3686(4) -0.4014(4) -0.1463(3) 0.0340(11) Uani d . 1 . . C
C123 0.4515(5) -0.5410(5) -0.1951(4) 0.0552(15) Uani d . 1 . . C
H12B 0.4476 -0.6068 -0.2367 0.066 Uiso calc R 1 . . H
C226 -0.4339(4) -0.7750(4) -0.3634(3) 0.0441(12) Uani d . 1 . . C
H22A -0.3630 -0.7589 -0.3218 0.053 Uiso calc R 1 . . H
C14 0.0356(5) -0.9938(4) -0.3727(4) 0.0572(15) Uani d . 1 . . C
H14 0.0369 -1.0626 -0.4033 0.069 Uiso calc R 1 . . H
C206 -0.4381(4) -0.3005(4) -0.3091(3) 0.0457(13) Uani d . 1 . . C
H20A -0.5043 -0.3687 -0.3207 0.055 Uiso calc R 1 . . H
C126 0.4671(4) -0.3466(4) -0.0754(4) 0.0561(15) Uani d . 1 . . C
H12C 0.4744 -0.2792 -0.0345 0.067 Uiso calc R 1 . . H
C104 0.2393(6) 0.1072(4) 0.0315(4) 0.0685(18) Uani d . 1 . . C
H10B 0.2488 0.1784 0.0657 0.082 Uiso calc R 1 . . H
C63 -0.1615(4) -0.4945(4) 0.0159(3) 0.0348(11) Uani d . 1 . . C
H63A -0.1838 -0.5540 0.0357 0.042 Uiso calc R 1 . . H
N21 0.2444(4) -1.0022(4) -0.2684(3) 0.0616(13) Uani d . 1 . . N
C221 -0.4468(4) -0.6930(4) -0.3875(3) 0.0329(11) Uani d . 1 . . C
C224 -0.6254(5) -0.9025(4) -0.4592(4) 0.0627(16) Uani d . 1 . . C
H22B -0.6863 -0.9743 -0.4843 0.075 Uiso calc R 1 . . H
C103 0.3250(6) 0.0664(4) 0.0506(4) 0.0639(16) Uani d . 1 . . C
H10C 0.3938 0.1095 0.0978 0.077 Uiso calc R 1 . . H
C124 0.5469(5) -0.4854(5) -0.1235(5) 0.0693(18) Uani d . 1 . . C
H12D 0.6082 -0.5138 -0.1152 0.083 Uiso calc R 1 . . H
C214 -0.3670(4) -0.4900(4) -0.3463(3) 0.0335(11) Uani d . 1 . . C
H21B -0.4472 -0.4994 -0.3731 0.040 Uiso calc R 1 . . H
C125 0.5541(5) -0.3900(5) -0.0644(5) 0.077(2) Uani d . 1 . . C
H12E 0.6200 -0.3529 -0.0150 0.093 Uiso calc R 1 . . H
C22 0.2326(5) -0.9060(4) -0.2505(3) 0.0438(12) Uani d . 1 . . C
C205 -0.4665(5) -0.2110(5) -0.3017(4) 0.0611(16) Uani d . 1 . . C
H20B -0.5520 -0.2182 -0.3082 0.073 Uiso calc R 1 . . H
C225 -0.5221(5) -0.8793(4) -0.3987(4) 0.0599(15) Uani d . 1 . . C
H22C -0.5120 -0.9347 -0.3817 0.072 Uiso calc R 1 . . H
C122 0.3606(4) -0.5000(4) -0.2062(3) 0.0411(12) Uani d . 1 . . C
H12F 0.2930 -0.5391 -0.2545 0.049 Uiso calc R 1 . . H
C202 -0.2183(5) -0.1905(4) -0.2812(3) 0.0489(13) Uani d . 1 . . C
H20C -0.1327 -0.1830 -0.2737 0.059 Uiso calc R 1 . . H
C222 -0.5512(4) -0.7167(4) -0.4475(3) 0.0473(13) Uani d . 1 . . C
H22D -0.5619 -0.6613 -0.4641 0.057 Uiso calc R 1 . . H
C106 0.1259(4) -0.0578(4) -0.0860(3) 0.0479(13) Uani d . 1 . . C
H10D 0.0573 -0.0998 -0.1334 0.057 Uiso calc R 1 . . H
C102 0.3110(5) -0.0375(4) 0.0010(3) 0.0492(13) Uani d . 1 . . C
H10E 0.3707 -0.0652 0.0142 0.059 Uiso calc R 1 . . H
C203 -0.2461(5) -0.1005(4) -0.2734(4) 0.0646(17) Uani d . 1 . . C
H20D -0.1803 -0.0317 -0.2604 0.078 Uiso calc R 1 . . H
C223 -0.6400(5) -0.8215(5) -0.4831(4) 0.0631(16) Uani d . 1 . . C
H22E -0.7115 -0.8377 -0.5242 0.076 Uiso calc R 1 . . H
C54 -0.1753(4) -0.7103(4) -0.1178(3) 0.0417(12) Uani d . 1 . . C
H54A -0.2118 -0.7296 -0.0712 0.050 Uiso calc R 1 . . H
C53 -0.1511(4) -0.7755(4) -0.1914(3) 0.0418(12) Uani d . 1 . . C
H53A -0.1688 -0.8501 -0.2053 0.050 Uiso calc R 1 . . H
N52 -0.0980(3) -0.7164(3) -0.2411(2) 0.0345(9) Uani d . 1 . . N
N32 0.0254(3) -0.6820(3) -0.3661(2) 0.0335(9) Uani d . 1 . . N
C24 0.4370(5) -0.8134(5) -0.1591(4) 0.0673(17) Uani d . 1 . . C
H24A 0.5044 -0.7483 -0.1243 0.081 Uiso calc R 1 . . H
C204 -0.3715(6) -0.1126(5) -0.2849(4) 0.0677(18) Uani d . 1 . . C
H20E -0.3915 -0.0519 -0.2810 0.081 Uiso calc R 1 . . H
C33 0.1110(5) -0.7017(4) -0.4167(3) 0.0466(13) Uani d . 1 . . C
H33A 0.1315 -0.7635 -0.4292 0.056 Uiso calc R 1 . . H
C34 0.1630(4) -0.6188(4) -0.4467(3) 0.0422(12) Uani d . 1 . . C
H34A 0.2251 -0.6114 -0.4836 0.051 Uiso calc R 1 . . H
B -0.0734(6) -0.7648(4) -0.3352(4) 0.0401(14) Uani d . 1 . . B
H0 -0.1544 -0.8019 -0.3780 0.048 Uiso calc R 1 . . H
C25 0.4470(6) -0.9107(6) -0.1751(4) 0.0748(19) Uani d . 1 . . C
H25A 0.5193 -0.9142 -0.1478 0.090 Uiso calc R 1 . . H

loop_
_atom_site_aniso_label
_atom_site_aniso_U_11
_atom_site_aniso_U_22
_atom_site_aniso_U_33
_atom_site_aniso_U_12
_atom_site_aniso_U_13
_atom_site_aniso_U_23
Tb 0.02861(11) 0.02886(12) 0.02977(12) 0.01492(9) 0.00286(9) 0.01032(9)
O111 0.0310(17) 0.0333(18) 0.0324(18) 0.0135(15) 0.0030(14) 0.0084(15)
O211 0.0287(17) 0.0317(17) 0.0462(19) 0.0133(15) 0.0012(15) 0.0157(15)
C113 0.027(2) 0.039(3) 0.029(3) 0.013(2) 0.004(2) 0.016(2)
N51 0.034(2) 0.029(2) 0.034(2) 0.0172(18) 0.0024(17) 0.0117(18)
N31 0.038(2) 0.028(2) 0.032(2) 0.0179(18) 0.0010(18) 0.0106(18)
N11 0.050(3) 0.042(3) 0.049(3) 0.020(2) -0.003(2) 0.012(2)
N41 0.037(2) 0.033(2) 0.028(2) 0.0185(19) 0.0035(17) 0.0073(18)
C213 0.032(3) 0.039(3) 0.023(2) 0.017(2) 0.004(2) 0.009(2)
O112 0.0338(18) 0.0330(18) 0.0338(18) 0.0159(15) -0.0006(14) 0.0105(15)
C35 0.031(2) 0.038(3) 0.028(3) 0.019(2) 0.001(2) 0.009(2)
C46 0.047(3) 0.032(3) 0.037(3) 0.020(2) 0.014(2) 0.014(2)
C62 0.019(2) 0.036(3) 0.030(3) 0.012(2) -0.0034(19) 0.012(2)
C43 0.043(3) 0.045(3) 0.035(3) 0.023(3) 0.013(2) 0.013(2)
C65 0.038(3) 0.039(3) 0.038(3) 0.018(2) 0.011(2) 0.008(2)
N12 0.055(3) 0.050(3) 0.048(3) 0.023(2) 0.000(2) 0.015(2)
C66 0.036(3) 0.036(3) 0.042(3) 0.019(2) 0.013(2) 0.015(2)
N61 0.0261(19) 0.036(2) 0.033(2) 0.0167(18) 0.0043(17) 0.0131(19)
C101 0.036(3) 0.027(3) 0.036(3) 0.002(2) 0.008(2) 0.009(2)
C55 0.023(2) 0.028(3) 0.035(3) 0.010(2) 0.000(2) 0.014(2)
C26 0.063(4) 0.070(4) 0.064(4) 0.044(4) 0.011(3) 0.036(3)
C15 0.052(3) 0.036(3) 0.080(4) 0.011(3) -0.007(3) -0.001(3)
C44 0.043(3) 0.045(3) 0.038(3) 0.015(3) 0.014(2) 0.017(3)
C105 0.055(4) 0.033(3) 0.090(5) 0.018(3) 0.017(3) 0.010(3)
C23 0.069(4) 0.052(4) 0.056(4) 0.030(3) 0.009(3) 0.014(3)
C201 0.048(3) 0.037(3) 0.035(3) 0.025(3) 0.011(2) 0.016(2)
O212 0.0330(17) 0.0297(17) 0.045(2) 0.0157(15) -0.0020(15) 0.0114(15)
C114 0.029(3) 0.036(3) 0.048(3) 0.009(2) 0.002(2) 0.011(2)
C64 0.035(3) 0.049(3) 0.036(3) 0.020(3) 0.009(2) 0.013(3)
C115 0.038(3) 0.031(3) 0.030(3) 0.011(2) 0.006(2) 0.014(2)
C42 0.032(2) 0.033(3) 0.027(2) 0.016(2) 0.001(2) 0.010(2)
C215 0.039(3) 0.042(3) 0.032(3) 0.025(3) 0.009(2) 0.016(2)
C45 0.048(3) 0.036(3) 0.042(3) 0.018(3) 0.011(2) 0.015(2)
C13 0.050(3) 0.037(3) 0.061(4) 0.030(3) 0.017(3) 0.022(3)
C121 0.025(2) 0.042(3) 0.036(3) 0.009(2) 0.007(2) 0.018(2)
C123 0.052(3) 0.068(4) 0.067(4) 0.037(3) 0.027(3) 0.033(3)
C226 0.035(3) 0.042(3) 0.047(3) 0.010(3) 0.002(2) 0.012(3)
C14 0.045(3) 0.029(3) 0.089(4) 0.017(3) -0.009(3) 0.008(3)
C206 0.040(3) 0.052(3) 0.059(3) 0.029(3) 0.011(3) 0.024(3)
C126 0.035(3) 0.055(4) 0.076(4) 0.016(3) -0.007(3) 0.023(3)
C104 0.073(4) 0.037(3) 0.075(5) 0.014(3) 0.020(4) 0.000(3)
C63 0.026(2) 0.045(3) 0.041(3) 0.014(2) 0.009(2) 0.024(2)
N21 0.066(3) 0.063(3) 0.067(3) 0.035(3) 0.017(3) 0.027(3)
C221 0.029(2) 0.039(3) 0.028(3) 0.014(2) 0.006(2) 0.006(2)
C224 0.042(3) 0.042(3) 0.079(4) 0.003(3) -0.003(3) 0.005(3)
C103 0.070(4) 0.042(4) 0.049(4) 0.000(3) 0.001(3) 0.001(3)
C124 0.037(3) 0.082(5) 0.115(6) 0.036(3) 0.018(4) 0.054(4)
C214 0.029(2) 0.039(3) 0.037(3) 0.020(2) 0.000(2) 0.011(2)
C125 0.039(3) 0.076(5) 0.112(6) 0.022(3) -0.013(3) 0.031(4)
C22 0.059(3) 0.039(3) 0.045(3) 0.029(3) 0.016(3) 0.016(3)
C205 0.061(4) 0.068(4) 0.075(4) 0.047(4) 0.012(3) 0.028(4)
C225 0.047(3) 0.042(3) 0.077(4) 0.007(3) -0.003(3) 0.015(3)
C122 0.036(3) 0.050(3) 0.044(3) 0.018(3) 0.009(2) 0.024(3)
C202 0.048(3) 0.043(3) 0.067(4) 0.027(3) 0.013(3) 0.023(3)
C222 0.044(3) 0.041(3) 0.049(3) 0.018(3) -0.002(3) 0.005(3)
C106 0.042(3) 0.037(3) 0.061(4) 0.015(3) 0.008(3) 0.013(3)
C102 0.049(3) 0.041(3) 0.050(3) 0.011(3) 0.003(3) 0.014(3)
C203 0.069(4) 0.038(3) 0.097(5) 0.026(3) 0.018(4) 0.031(3)
C223 0.042(3) 0.060(4) 0.062(4) 0.016(3) -0.017(3) -0.004(3)
C54 0.036(3) 0.048(3) 0.053(3) 0.018(3) 0.014(2) 0.031(3)
C53 0.044(3) 0.032(3) 0.056(3) 0.016(2) 0.013(3) 0.022(3)
N52 0.037(2) 0.029(2) 0.043(2) 0.0186(19) 0.0061(19) 0.0131(19)
N32 0.045(2) 0.031(2) 0.030(2) 0.023(2) 0.0047(18) 0.0096(18)
C24 0.067(4) 0.069(4) 0.056(4) 0.032(4) -0.015(3) 0.006(3)
C204 0.086(5) 0.061(4) 0.090(5) 0.058(4) 0.024(4) 0.036(4)
C33 0.064(4) 0.047(3) 0.045(3) 0.041(3) 0.018(3) 0.013(3)
C34 0.051(3) 0.049(3) 0.042(3) 0.032(3) 0.019(3) 0.020(3)
B 0.054(4) 0.025(3) 0.045(4) 0.020(3) 0.004(3) 0.011(3)
C25 0.089(5) 0.108(6) 0.054(4) 0.069(5) 0.007(4) 0.028(4)

loop_
_atom_type_symbol
_atom_type_description
_atom_type_scat_dispersion_real
_atom_type_scat_dispersion_imag
_atom_type_scat_source
C C 0.0033 0.0016 'International Tables Vol C Tables 4.2.6.8 and 6.1.1.4'
H H 0.0000 0.0000 'International Tables Vol C Tables 4.2.6.8 and 6.1.1.4'
B B 0.0013 0.0007 'International Tables Vol C Tables 4.2.6.8 and 6.1.1.4'
N N 0.0061 0.0033 'International Tables Vol C Tables 4.2.6.8 and 6.1.1.4'
O O 0.0106 0.0060 'International Tables Vol C Tables 4.2.6.8 and 6.1.1.4'
Tb Tb -0.1723 4.1537 'International Tables Vol C Tables 4.2.6.8 and 6.1.1.4'

loop_
_geom_angle_atom_site_label_1
_geom_angle_atom_site_label_2
_geom_angle_atom_site_label_3
_geom_angle
_geom_angle_publ_flag
O212 Tb O112 143.12(9) yes
O212 Tb O211 71.38(9) yes
O112 Tb O211 145.35(10) yes
O212 Tb O111 144.46(9) yes
O112 Tb O111 71.60(10) yes
O211 Tb O111 75.08(9) yes
O212 Tb N31 81.34(10) yes
O112 Tb N31 71.29(10) yes
O211 Tb N31 127.02(10) yes
O111 Tb N31 129.75(11) yes
O212 Tb N51 70.99(10) yes
O112 Tb N51 78.15(10) yes
O211 Tb N51 131.78(10) yes
O111 Tb N51 127.73(10) yes
N31 Tb N51 74.75(11) yes
O212 Tb N41 107.80(11) yes
O112 Tb N41 83.09(10) yes
O211 Tb N41 80.73(10) yes
O111 Tb N41 77.57(10) yes
N31 Tb N41 65.43(11) yes
N51 Tb N41 139.64(11) yes
O212 Tb N61 92.10(11) yes
O112 Tb N61 93.11(10) yes
O211 Tb N61 86.98(10) yes
O111 Tb N61 74.54(10) yes
N31 Tb N61 139.62(11) yes
N51 Tb N61 65.52(11) yes
N41 Tb N61 151.60(11) yes
C115 O111 Tb 137.3(3) ?
C215 O211 Tb 137.3(3) ?
O112 C113 C114 124.3(4) ?
O112 C113 C121 115.2(4) ?
C114 C113 C121 120.5(4) ?
C55 N51 N52 107.1(3) ?
C55 N51 Tb 118.3(3) ?
N52 N51 Tb 133.7(3) ?
C35 N31 N32 106.8(3) ?
C35 N31 Tb 117.3(3) ?
N32 N31 Tb 130.6(3) ?
C15 N11 N12 108.6(4) ?
C15 N11 B 127.7(4) ?
N12 N11 B 123.3(4) ?
C46 N41 C42 117.5(4) ?
C46 N41 Tb 123.2(3) ?
C42 N41 Tb 118.8(3) ?
O212 C213 C214 123.0(4) ?
O212 C213 C221 115.3(4) ?
C214 C213 C221 121.7(4) ?
C113 O112 Tb 138.9(3) ?
N31 C35 C34 110.4(4) ?
N31 C35 C42 119.3(4) ?
C34 C35 C42 130.2(4) ?
N41 C46 C45 123.7(4) ?
N61 C62 C63 122.5(4) ?
N61 C62 C55 115.6(4) ?
C63 C62 C55 121.9(4) ?
C44 C43 C42 119.5(4) ?
C66 C65 C64 119.3(4) ?
C13 N12 N11 105.6(4) ?
N61 C66 C65 123.4(4) ?
C66 N61 C62 117.0(4) ?
C66 N61 Tb 123.4(3) ?
C62 N61 Tb 119.5(3) ?
C102 C101 C106 118.1(4) ?
C102 C101 C115 123.1(4) ?
C106 C101 C115 118.8(4) ?
N51 C55 C54 110.1(4) ?
N51 C55 C62 120.2(4) ?
C54 C55 C62 129.7(4) ?
N21 C26 C25 120.6(5) ?
C14 C15 N11 111.1(5) ?
C45 C44 C43 119.5(4) ?
C104 C105 C106 120.2(5) ?
C24 C23 C22 120.3(5) ?
C202 C201 C206 119.0(4) ?
C202 C201 C215 118.6(4) ?
C206 C201 C215 122.4(4) ?
C213 O212 Tb 140.0(3) ?
C115 C114 C113 122.4(4) ?
C65 C64 C63 117.6(4) ?
O111 C115 C114 124.8(4) ?
O111 C115 C101 115.4(4) ?
C114 C115 C101 119.7(4) ?
N41 C42 C43 121.7(4) ?
N41 C42 C35 115.9(4) ?
C43 C42 C35 122.4(4) ?
O211 C215 C214 124.7(4) ?
O211 C215 C201 115.6(4) ?
C214 C215 C201 119.7(4) ?
C44 C45 C46 118.2(4) ?
N12 C13 C14 112.3(4) ?
N12 C13 C22 119.5(5) ?
C14 C13 C22 128.0(4) ?
C126 C121 C122 118.9(4) ?
C126 C121 C113 122.5(4) ?
C122 C121 C113 118.4(4) ?
C124 C123 C122 119.6(5) ?
C225 C226 C221 121.2(5) ?
C15 C14 C13 102.3(4) ?
C201 C206 C205 120.4(5) ?
C125 C126 C121 120.0(5) ?
C105 C104 C103 120.1(5) ?
C62 C63 C64 120.1(4) ?
C22 N21 C26 119.5(5) ?
C222 C221 C226 119.1(4) ?
C222 C221 C213 122.5(4) ?
C226 C221 C213 118.4(4) ?
C223 C224 C225 120.1(5) ?
C104 C103 C102 119.9(5) ?
C125 C124 C123 120.5(5) ?
C215 C214 C213 123.3(4) ?
C124 C125 C126 120.9(6) ?
N21 C22 C23 120.8(5) ?
N21 C22 C13 116.0(5) ?
C23 C22 C13 123.2(5) ?
C204 C205 C206 120.0(5) ?
C226 C225 C224 119.3(5) ?
C123 C122 C121 120.1(5) ?
C201 C202 C203 120.9(5) ?
C223 C222 C221 119.8(5) ?
C105 C106 C101 120.9(5) ?
C103 C102 C101 120.7(5) ?
C204 C203 C202 119.0(5) ?
C224 C223 C222 120.5(5) ?
C53 C54 C55 104.7(4) ?
N52 C53 C54 109.0(4) ?
C53 N52 N51 109.2(4) ?
C53 N52 B 124.1(4) ?
N51 N52 B 126.0(4) ?
C33 N32 N31 108.8(4) ?
C33 N32 B 125.8(4) ?
N31 N32 B 123.9(3) ?
C25 C24 C23 118.8(6) ?
C205 C204 C203 120.6(5) ?
N32 C33 C34 109.4(4) ?
C33 C34 C35 104.6(4) ?
N32 B N11 104.9(4) ?
N32 B N52 114.1(4) ?
N11 B N52 106.7(4) ?
C24 C25 C26 120.0(5) ?

loop_
_geom_bond_atom_site_label_1
_geom_bond_atom_site_label_2
_geom_bond_site_symmetry_2
_geom_bond_distance
_geom_bond_publ_flag
Tb O212 . 2.299(3) yes
Tb O112 . 2.309(3) yes
Tb O211 . 2.335(3) yes
Tb O111 . 2.340(3) yes
Tb N31 . 2.501(3) yes
Tb N51 . 2.510(3) yes
Tb N41 . 2.520(3) yes
Tb N61 . 2.543(3) yes
O111 C115 . 1.271(5) ?
O211 C215 . 1.278(5) ?
C113 O112 . 1.270(5) ?
C113 C114 . 1.405(6) ?
C113 C121 . 1.498(5) ?
N51 C55 . 1.341(5) ?
N51 N52 . 1.356(4) ?
N31 C35 . 1.339(5) ?
N31 N32 . 1.362(4) ?
N11 C15 . 1.374(6) ?
N11 N12 . 1.389(5) ?
N11 B . 1.548(6) ?
N41 C46 . 1.340(5) ?
N41 C42 . 1.352(5) ?
C213 O212 . 1.272(4) ?
C213 C214 . 1.402(5) ?
C213 C221 . 1.500(6) ?
C35 C34 . 1.398(5) ?
C35 C42 . 1.461(6) ?
C46 C45 . 1.372(6) ?
C62 N61 . 1.353(5) ?
C62 C63 . 1.374(6) ?
C62 C55 . 1.466(5) ?
C43 C44 . 1.375(6) ?
C43 C42 . 1.375(6) ?
C65 C66 . 1.377(6) ?
C65 C64 . 1.386(6) ?
N12 C13 . 1.340(5) ?
C66 N61 . 1.345(5) ?
C101 C102 . 1.388(6) ?
C101 C106 . 1.393(6) ?
C101 C115 . 1.507(6) ?
C55 C54 . 1.398(6) ?
C26 N21 . 1.358(6) ?
C26 C25 . 1.405(8) ?
C15 C14 . 1.369(6) ?
C44 C45 . 1.367(6) ?
C105 C104 . 1.368(7) ?
C105 C106 . 1.377(6) ?
C23 C24 . 1.380(7) ?
C23 C22 . 1.388(7) ?
C201 C202 . 1.383(6) ?
C201 C206 . 1.387(6) ?
C201 C215 . 1.515(5) ?
C114 C115 . 1.397(6) ?
C64 C63 . 1.386(6) ?
C215 C214 . 1.385(6) ?
C13 C14 . 1.441(7) ?
C13 C22 . 1.445(6) ?
C121 C126 . 1.388(6) ?
C121 C122 . 1.398(6) ?
C123 C124 . 1.375(7) ?
C123 C122 . 1.392(6) ?
C226 C225 . 1.378(6) ?
C226 C221 . 1.387(6) ?
C206 C205 . 1.387(6) ?
C126 C125 . 1.378(6) ?
C104 C103 . 1.375(7) ?
N21 C22 . 1.357(5) ?
C221 C222 . 1.386(6) ?
C224 C223 . 1.381(7) ?
C224 C225 . 1.383(7) ?
C103 C102 . 1.385(6) ?
C124 C125 . 1.363(7) ?
C205 C204 . 1.368(7) ?
C202 C203 . 1.391(6) ?
C222 C223 . 1.385(7) ?
C203 C204 . 1.387(7) ?
C54 C53 . 1.373(6) ?
C53 N52 . 1.354(5) ?
N52 B . 1.554(6) ?
N32 C33 . 1.356(5) ?
N32 B . 1.547(6) ?
C24 C25 . 1.366(7) ?
C33 C34 . 1.364(6) ?

loop_
_geom_torsion_atom_site_label_1
_geom_torsion_atom_site_label_2
_geom_torsion_atom_site_label_3
_geom_torsion_atom_site_label_4
_geom_torsion
O212 Tb O111 C115 167.2(4)
O112 Tb O111 C115 -2.7(4)
O211 Tb O111 C115 -173.0(4)
N31 Tb O111 C115 -47.0(4)
N51 Tb O111 C115 55.2(4)
N41 Tb O111 C115 -89.5(4)
N61 Tb O111 C115 96.0(4)
O212 Tb O211 C215 2.4(4)
O112 Tb O211 C215 178.0(3)
O111 Tb O211 C215 -165.7(4)
N31 Tb O211 C215 65.4(4)
N51 Tb O211 C215 -38.0(4)
N41 Tb O211 C215 114.8(4)
N61 Tb O211 C215 -90.9(4)
O212 Tb N51 C55 -95.4(3)
O112 Tb N51 C55 105.1(3)
O211 Tb N51 C55 -54.9(3)
O111 Tb N51 C55 49.9(3)
N31 Tb N51 C55 178.7(3)
N41 Tb N51 C55 169.2(2)
N61 Tb N51 C55 6.1(3)
O212 Tb N51 N52 72.2(3)
O112 Tb N51 N52 -87.3(3)
O211 Tb N51 N52 112.7(3)
O111 Tb N51 N52 -142.6(3)
N31 Tb N51 N52 -13.7(3)
N41 Tb N51 N52 -23.2(4)
N61 Tb N51 N52 173.7(4)
O212 Tb N31 C35 130.1(3)
O112 Tb N31 C35 -74.9(3)
O211 Tb N31 C35 71.4(3)
O111 Tb N31 C35 -30.6(3)
N51 Tb N31 C35 -157.3(3)
N41 Tb N31 C35 15.9(3)
N61 Tb N31 C35 -146.9(3)
O212 Tb N31 N32 -79.4(3)
O112 Tb N31 N32 75.6(3)
O211 Tb N31 N32 -138.1(3)
O111 Tb N31 N32 119.9(3)
N51 Tb N31 N32 -6.8(3)
N41 Tb N31 N32 166.5(4)
N61 Tb N31 N32 3.6(4)
O212 Tb N41 C46 105.6(3)
O112 Tb N41 C46 -110.6(3)
O211 Tb N41 C46 38.6(3)
O111 Tb N41 C46 -38.0(3)
N31 Tb N41 C46 176.8(4)
N51 Tb N41 C46 -173.1(3)
N61 Tb N41 C46 -26.9(4)
O212 Tb N41 C42 -83.2(3)
O112 Tb N41 C42 60.6(3)
O211 Tb N41 C42 -150.1(3)
O111 Tb N41 C42 133.2(3)
N31 Tb N41 C42 -11.9(3)
N51 Tb N41 C42 -1.9(4)
N61 Tb N41 C42 144.3(3)
C114 C113 O112 Tb 6.4(7)
C121 C113 O112 Tb -177.0(3)
O212 Tb O112 C113 -175.4(4)
O211 Tb O112 C113 11.4(5)
O111 Tb O112 C113 -5.2(4)
N31 Tb O112 C113 140.3(4)
N51 Tb O112 C113 -142.0(4)
N41 Tb O112 C113 74.0(4)
N61 Tb O112 C113 -77.8(4)
N32 N31 C35 C34 1.3(5)
Tb N31 C35 C34 158.3(3)
N32 N31 C35 C42 -176.5(3)
Tb N31 C35 C42 -19.4(5)
C42 N41 C46 C45 0.4(6)
Tb N41 C46 C45 171.7(3)
C15 N11 N12 C13 -0.4(5)
B N11 N12 C13 -174.5(4)
C64 C65 C66 N61 -0.1(7)
C65 C66 N61 C62 0.8(6)
C65 C66 N61 Tb -174.9(3)
C63 C62 N61 C66 -0.2(6)
C55 C62 N61 C66 -179.3(3)
C63 C62 N61 Tb 175.6(3)
C55 C62 N61 Tb -3.4(4)
O212 Tb N61 C66 -117.6(3)
O112 Tb N61 C66 98.9(3)
O211 Tb N61 C66 -46.4(3)
O111 Tb N61 C66 29.0(3)
N31 Tb N61 C66 163.3(3)
N51 Tb N61 C66 174.4(3)
N41 Tb N61 C66 17.8(4)
O212 Tb N61 C62 66.9(3)
O112 Tb N61 C62 -76.6(3)
O211 Tb N61 C62 138.1(3)
O111 Tb N61 C62 -146.6(3)
N31 Tb N61 C62 -12.2(4)
N51 Tb N61 C62 -1.1(3)
N41 Tb N61 C62 -157.8(3)
N52 N51 C55 C54 -0.6(4)
Tb N51 C55 C54 170.0(3)
N52 N51 C55 C62 178.6(3)
Tb N51 C55 C62 -10.7(5)
N61 C62 C55 N51 9.4(5)
C63 C62 C55 N51 -169.6(4)
N61 C62 C55 C54 -171.5(4)
C63 C62 C55 C54 9.5(7)
N12 N11 C15 C14 -1.6(6)
B N11 C15 C14 172.2(5)
C42 C43 C44 C45 1.3(7)
C214 C213 O212 Tb 0.3(7)
C221 C213 O212 Tb -179.2(3)
O112 Tb O212 C213 -175.5(4)
O211 Tb O212 C213 0.4(4)
O111 Tb O212 C213 20.6(5)
N31 Tb O212 C213 -133.5(4)
N51 Tb O212 C213 149.7(4)
N41 Tb O212 C213 -72.9(4)
N61 Tb O212 C213 86.5(4)
O112 C113 C114 C115 1.2(7)
C121 C113 C114 C115 -175.3(4)
C66 C65 C64 C63 -1.1(6)
Tb O111 C115 C114 8.9(7)
Tb O111 C115 C101 -169.6(3)
C113 C114 C115 O111 -8.3(7)
C113 C114 C115 C101 170.2(4)
C102 C101 C115 O111 163.3(4)
C106 C101 C115 O111 -15.8(6)
C102 C101 C115 C114 -15.4(7)
C106 C101 C115 C114 165.5(4)
C46 N41 C42 C43 -0.1(6)
Tb N41 C42 C43 -171.8(3)
C46 N41 C42 C35 179.0(4)
Tb N41 C42 C35 7.3(5)
C44 C43 C42 N41 -0.8(7)
C44 C43 C42 C35 -179.8(4)
N31 C35 C42 N41 8.1(6)
C34 C35 C42 N41 -169.1(4)
N31 C35 C42 C43 -172.7(4)
C34 C35 C42 C43 10.0(7)
Tb O211 C215 C214 -5.8(7)
Tb O211 C215 C201 174.7(3)
C202 C201 C215 O211 16.0(6)
C206 C201 C215 O211 -162.4(4)
C202 C201 C215 C214 -163.6(4)
C206 C201 C215 C214 18.0(6)
C43 C44 C45 C46 -1.0(7)
N41 C46 C45 C44 0.2(7)
N11 N12 C13 C14 2.1(6)
N11 N12 C13 C22 178.1(4)
O112 C113 C121 C126 -151.4(4)
C114 C113 C121 C126 25.4(7)
O112 C113 C121 C122 23.5(6)
C114 C113 C121 C122 -159.7(4)
N11 C15 C14 C13 2.7(6)
N12 C13 C14 C15 -3.0(6)
C22 C13 C14 C15 -178.6(5)
C202 C201 C206 C205 1.2(7)
C215 C201 C206 C205 179.6(4)
C122 C121 C126 C125 -0.7(7)
C113 C121 C126 C125 174.3(5)
C106 C105 C104 C103 0.1(9)
N61 C62 C63 C64 -1.0(6)
C55 C62 C63 C64 178.0(4)
C65 C64 C63 C62 1.6(6)
C25 C26 N21 C22 0.7(8)
C225 C226 C221 C222 0.8(7)
C225 C226 C221 C213 -177.9(4)
O212 C213 C221 C222 -158.3(4)
C214 C213 C221 C222 22.2(6)
O212 C213 C221 C226 20.3(6)
C214 C213 C221 C226 -159.2(4)
C105 C104 C103 C102 -0.1(9)
C122 C123 C124 C125 -1.1(9)
O211 C215 C214 C213 6.0(7)
C201 C215 C214 C213 -174.5(4)
O212 C213 C214 C215 -3.4(7)
C221 C213 C214 C215 176.0(4)
C123 C124 C125 C126 -0.6(9)
C121 C126 C125 C124 1.5(9)
C26 N21 C22 C23 -0.7(7)
C26 N21 C22 C13 175.5(4)
C24 C23 C22 N21 2.7(8)
C24 C23 C22 C13 -173.2(5)
N12 C13 C22 N21 170.6(4)
C14 C13 C22 N21 -14.1(8)
N12 C13 C22 C23 -13.4(7)
C14 C13 C22 C23 161.9(5)
C201 C206 C205 C204 -0.1(8)
C221 C226 C225 C224 -0.1(8)
C223 C224 C225 C226 -0.6(8)
C124 C123 C122 C121 2.0(7)
C126 C121 C122 C123 -1.1(7)
C113 C121 C122 C123 -176.2(4)
C206 C201 C202 C203 -1.0(7)
C215 C201 C202 C203 -179.5(4)
C226 C221 C222 C223 -0.8(7)
C213 C221 C222 C223 177.8(4)
C104 C105 C106 C101 0.5(8)
C102 C101 C106 C105 -1.1(7)
C115 C101 C106 C105 178.1(4)
C104 C103 C102 C101 -0.4(8)
C106 C101 C102 C103 1.0(7)
C115 C101 C102 C103 -178.1(4)
C201 C202 C203 C204 -0.3(8)
C225 C224 C223 C222 0.6(8)
C221 C222 C223 C224 0.1(8)
N51 C55 C54 C53 0.2(5)
C62 C55 C54 C53 -178.9(4)
C55 C54 C53 N52 0.3(5)
C54 C53 N52 N51 -0.7(5)
C54 C53 N52 B -171.6(4)
C55 N51 N52 C53 0.8(4)
Tb N51 N52 C53 -167.8(3)
C55 N51 N52 B 171.5(4)
Tb N51 N52 B 2.9(6)
C35 N31 N32 C33 -1.0(4)
Tb N31 N32 C33 -153.8(3)
C35 N31 N32 B -167.7(4)
Tb N31 N32 B 39.5(5)
C22 C23 C24 C25 -4.6(8)
C206 C205 C204 C203 -1.3(9)
C202 C203 C204 C205 1.5(9)
N31 N32 C33 C34 0.4(5)
B N32 C33 C34 166.8(4)
N32 C33 C34 C35 0.4(5)
N31 C35 C34 C33 -1.1(5)
C42 C35 C34 C33 176.4(4)
C33 N32 B N11 27.2(6)
N31 N32 B N11 -168.4(3)
C33 N32 B N52 143.5(4)
N31 N32 B N52 -52.1(6)
C15 N11 B N32 -106.9(6)
N12 N11 B N32 66.1(5)
C15 N11 B N52 131.8(5)
N12 N11 B N52 -55.3(6)
C53 N52 B N32 -160.7(4)
N51 N52 B N32 30.0(6)
C53 N52 B N11 -45.4(6)
N51 N52 B N11 145.3(4)
C23 C24 C25 C26 4.6(9)
N21 C26 C25 C24 -2.7(9)
